data_4135178
loop_
_publ_author_name
'Yan, Yong'
'Carrington, Elliot J.'
'P\'etuya, R\'emi'
'Whitehead, George F. S.'
'Verma, Ajay'
'Hylton, Rebecca K.'
'Tang, Chiu C.'
'Berry, Neil G.'
'Darling, George R.'
'Dyer, Matthew S.'
'Antypov, Dmytro'
'Katsoulidis, Alexandros P.'
'Rosseinsky, Matthew J.'

_publ_section_title
;
 Amino Acid Residues Determine the Response of Flexible Metal-Organic
 Frameworks to Guests.
;
_journal_name_full 'Journal of the American Chemical Society'
_journal_paper_doi 10.1021/jacs.0c03853
_journal_year 2020
_chemical_absolute_configuration syn
_chemical_formula_moiety 'C7 H7 N3 O3 Zn, 0.66(C3 H6 O)'
_chemical_formula_sum 'C8.97 H10.94 N3 O3.66 Zn'
_chemical_formula_weight 284.66
_space_group_crystal_system trigonal
_space_group_IT_number 146
_space_group_name_Hall 'R 3'
_space_group_name_H-M_alt 'R 3 :H'
_atom_sites_solution_hydrogens geom
_atom_sites_solution_primary dual
_audit_creation_date 2019-07-01
_audit_creation_method
;
Olex2 1.2
(compiled 2018.05.29 svn.r3508 for OlexSys, GUI svn.r5506)
;
_cell_angle_alpha 90
_cell_angle_beta 90
_cell_angle_gamma 120
_cell_formula_units_Z 18
_cell_length_a 28.3178(4)
_cell_length_b 28.3178(4)
_cell_length_c 10.1489(2)
_cell_measurement_reflns_used 26367
_cell_measurement_temperature 100
_cell_measurement_theta_max 27.4730
_cell_measurement_theta_min 2.1550
_cell_volume 7048.0(2)
_computing_cell_refinement 'CrysAlisPro 1.171.38.46 (Rigaku OD, 2015)'
_computing_data_collection 'CrysAlisPro 1.171.38.46 (Rigaku OD, 2015)'
_computing_data_reduction 'CrysAlisPro 1.171.38.46 (Rigaku OD, 2015)'
_computing_molecular_graphics 'Olex2 (Dolomanov et al., 2009)'
_computing_publication_material 'Olex2 (Dolomanov et al., 2009)'
_computing_structure_refinement 'ShelXL (Sheldrick, 2015)'
_computing_structure_solution 'ShelXT (Sheldrick, 2015)'
_diffrn_ambient_temperature 100
_diffrn_detector 'CCD plate'
_diffrn_measured_fraction_theta_full 1.000
_diffrn_measured_fraction_theta_max 1.000
_diffrn_measurement_details
;
List of Runs (angles in degrees, time in seconds):

  # Type    Start    End  Width  t~exp~   \w     \q     \k     \f   Frames
--------------------------------------------------------------------------
  1  \w   -110.00  15.00   0.50    2.00    --  -20.00 -68.00   0.00  250
  2  \w   -110.00  15.00   0.50    2.00    --  -20.00 -68.00 120.00  250
  3  \w   -110.00  15.00   0.50    2.00    --  -20.00 -68.00 240.00  250
  4  \w   -110.00  15.00   0.50    2.00    --  -20.00 -30.00  90.00  250
  5  \w    -90.00  90.00   0.50    1.00    --    0.00   0.00   0.00  360
;
_diffrn_measurement_device 'abstract diffractometer'
_diffrn_measurement_device_type 'Rigaku Diffractometer with Mo Rotating Anode Source'
_diffrn_measurement_method '\w scans'
_diffrn_orient_matrix_type 'CrysAlisPro convention (1999,Acta A55,543-557)'
_diffrn_orient_matrix_UB_11 -0.0263365000
_diffrn_orient_matrix_UB_12 -0.0230324000
_diffrn_orient_matrix_UB_13 0.0087243000
_diffrn_orient_matrix_UB_21 0.0091778000
_diffrn_orient_matrix_UB_22 -0.0169428000
_diffrn_orient_matrix_UB_23 -0.0280321000
_diffrn_orient_matrix_UB_31 0.0076585000
_diffrn_orient_matrix_UB_32 -0.0043292000
_diffrn_orient_matrix_UB_33 0.0634208000
_diffrn_radiation_monochromator graphite
_diffrn_radiation_probe x-ray
_diffrn_radiation_type MoK\a
_diffrn_radiation_wavelength 0.71073
_diffrn_reflns_av_R_equivalents 0.0410
_diffrn_reflns_av_unetI/netI 0.0279
_diffrn_reflns_Laue_measured_fraction_full 1.000
_diffrn_reflns_Laue_measured_fraction_max 1.000
_diffrn_reflns_limit_h_max 34
_diffrn_reflns_limit_h_min -36
_diffrn_reflns_limit_k_max 36
_diffrn_reflns_limit_k_min -36
_diffrn_reflns_limit_l_max 11
_diffrn_reflns_limit_l_min -13
_diffrn_reflns_number 40744
_diffrn_reflns_point_group_measured_fraction_full 0.987
_diffrn_reflns_point_group_measured_fraction_max 0.961
_diffrn_reflns_theta_full 25.242
_diffrn_reflns_theta_max 27.485
_diffrn_reflns_theta_min 2.172
_diffrn_source 'fine-focus sealed X-ray tube'
_diffrn_source_type 'Enhance (Mo) X-ray Source'
_exptl_absorpt_coefficient_mu 1.570
_exptl_absorpt_correction_T_max 1.00000
_exptl_absorpt_correction_T_min 0.45371
_exptl_absorpt_correction_type multi-scan
_exptl_absorpt_process_details
;
CrysAlisPro 1.171.38.46 (Rigaku Oxford Diffraction, 2015)
Empirical absorption correction using spherical harmonics,
 implemented in SCALE3 ABSPACK scaling algorithm.
;
_exptl_crystal_colour white
_exptl_crystal_colour_primary white
_exptl_crystal_density_diffrn 1.207
_exptl_crystal_description needle
_exptl_crystal_F_000 2610
_exptl_crystal_preparation 'Solvent Exchnage in Acetone'
_exptl_crystal_size_max 0.2
_exptl_crystal_size_mid 0.04
_exptl_crystal_size_min 0.04
_refine_diff_density_max 1.019
_refine_diff_density_min -0.413
_refine_diff_density_rms 0.123
_refine_ls_abs_structure_details
;
 Flack x determined using 2903 quotients [(I+)-(I-)]/[(I+)+(I-)]
 (Parsons, Flack and Wagner, Acta Cryst. B69 (2013) 249-259).
;
_refine_ls_abs_structure_Flack 0.003(9)
_refine_ls_extinction_method none
_refine_ls_goodness_of_fit_ref 1.120
_refine_ls_hydrogen_treatment constr
_refine_ls_matrix_type full
_refine_ls_number_parameters 291
_refine_ls_number_reflns 6918
_refine_ls_number_restraints 4
_refine_ls_restrained_S_all 1.121
_refine_ls_R_factor_all 0.0501
_refine_ls_R_factor_gt 0.0474
_refine_ls_shift/su_max 0.001
_refine_ls_shift/su_mean 0.000
_refine_ls_structure_factor_coef Fsqd
_refine_ls_weighting_details 'w=1/[\s^2^(Fo^2^)+(0.0883P)^2^+27.1755P] where P=(Fo^2^+2Fc^2^)/3'
_refine_ls_weighting_scheme calc
_refine_ls_wR_factor_gt 0.1425
_refine_ls_wR_factor_ref 0.1446
_reflns_Friedel_coverage 0.923
_reflns_Friedel_fraction_full 0.974
_reflns_Friedel_fraction_max 0.922
_reflns_number_gt 6547
_reflns_number_total 6918
_reflns_threshold_expression 'I > 2\s(I)'
_cod_data_source_file ZnAlaPyr_Acetone_100K.cif
_cod_data_source_block ZnAlaPyr_Acetone_100K
_cod_original_sg_symbol_H-M 'R 3'
_cod_database_code 4135178
_shelx_shelxl_version_number 2014/7
_chemical_oxdiff_formula ZnC7H7N3O3
_shelx_space_group_comment
;
The symmetry employed for this shelxl refinement is uniquely defined
by the following loop, which should always be used as a source of
symmetry information in preference to the above space-group names.
They are only intended as comments.
;
_shelx_estimated_absorpt_t_max 0.940
_shelx_estimated_absorpt_t_min 0.744
_reflns_odcompleteness_completeness 99.92
_reflns_odcompleteness_iscentric 1
_reflns_odcompleteness_theta 27.42
_olex2_refinement_description
;
1. Fixed Uiso
 At 1.2 times of:
  All C(H) groups, All N(H) groups
 At 1.5 times of:
  All C(H,H,H) groups
2. Uiso/Uaniso restraints and constraints
C19 \\sim C18 \\sim C20 \\sim O7: within 2A with sigma of 0.01 and sigma for
terminal atoms of 0.02
3. Others
 Sof(O8)=Sof(C15)=Sof(C17)=Sof(H17A)=Sof(H17B)=Sof(H17C)=Sof(C16)=Sof(H16A)=
 Sof(H16B)=Sof(H16C)=FVAR(1)
 Sof(C19)=Sof(H19A)=Sof(H19B)=Sof(H19C)=Sof(O7)=Sof(C18)=Sof(C20)=Sof(H20A)=
 Sof(H20B)=Sof(H20C)=FVAR(2)
4.a Ternary CH refined with riding coordinates:
 C12(H12), C5(H5)
4.b Me refined with riding coordinates:
 C19(H19A,H19B,H19C), C20(H20A,H20B,H20C)
4.c Aromatic/amide H refined with riding coordinates:
 N6(H6), N3(H3), C8(H8), C10(H10), C1(H1), C2(H2)
4.d Idealised Me refined as rotating group:
 C7(H7A,H7B,H7C), C14(H14A,H14B,H14C), C17(H17A,H17B,H17C), C16(H16A,H16B,H16C)
;
_olex2_submission_special_instructions 'No special instructions were received'
_oxdiff_exptl_absorpt_empirical_details
;
Empirical correction (ABSPACK) includes:
- Absorption correction using spherical harmonics
- Frame scaling
- Detector area scaling
;
_oxdiff_exptl_absorpt_empirical_full_max 1.836
_oxdiff_exptl_absorpt_empirical_full_min 0.602

loop_
_space_group_symop_operation_xyz
'x, y, z'
'-y, x-y, z'
'-x+y, -x, z'
'x+2/3, y+1/3, z+1/3'
'-y+2/3, x-y+1/3, z+1/3'
'-x+y+2/3, -x+1/3, z+1/3'
'x+1/3, y+2/3, z+2/3'
'-y+1/3, x-y+2/3, z+2/3'
'-x+y+1/3, -x+2/3, z+2/3'

loop_
_atom_site_label
_atom_site_type_symbol
_atom_site_fract_x
_atom_site_fract_y
_atom_site_fract_z
_atom_site_U_iso_or_equiv
_atom_site_adp_type
_atom_site_occupancy
_atom_site_site_symmetry_order
_atom_site_calc_flag
_atom_site_refinement_flags_posn
_atom_site_refinement_flags_adp
_atom_site_refinement_flags_occupancy
_atom_site_disorder_assembly
_atom_site_disorder_group
Zn1 Zn 0.67010(3) 0.64613(3) 0.79363(5) 0.01815(19) Uani 1 1 d . . . . .
Zn2 Zn 0.33712(3) 0.35718(3) 0.63695(6) 0.01865(19) Uani 1 1 d . . . . .
O2 O 0.40224(19) 0.33203(18) 0.4442(4) 0.0233(9) Uani 1 1 d . . . . .
O1 O 0.41625(19) 0.3854(2) 0.6200(5) 0.0248(10) Uani 1 1 d . . . . .
O4 O 0.07339(19) 0.40583(19) 0.2604(4) 0.0239(10) Uani 1 1 d . . . . .
O6 O 0.1997(2) 0.4095(2) 0.2070(5) 0.0334(12) Uani 1 1 d . . . . .
O5 O 0.08176(18) 0.36250(19) 0.4355(5) 0.0241(9) Uani 1 1 d . . . . .
N6 N 0.1950(2) 0.4330(2) 0.4172(5) 0.0207(10) Uani 1 1 d . . . . .
H6 H 0.2067 0.4351 0.4985 0.025 Uiso 1 1 calc R . . . .
N3 N 0.5277(2) 0.4293(2) 0.5787(5) 0.0212(10) Uani 1 1 d . . . . .
H3 H 0.5340 0.4403 0.6612 0.025 Uiso 1 1 calc R . . . .
O3 O 0.5501(2) 0.4514(2) 0.3644(5) 0.0406(14) Uani 1 1 d . . . . .
N2 N 0.6375(2) 0.5978(2) 0.6415(5) 0.0209(11) Uani 1 1 d . . . . .
N5 N 0.3067(2) 0.3598(2) 0.3580(5) 0.0216(11) Uani 1 1 d . . . . .
C9 C 0.2515(3) 0.3952(3) 0.3662(6) 0.0220(12) Uani 1 1 d . . . . .
N4 N 0.3048(2) 0.3739(2) 0.4856(5) 0.0209(11) Uani 1 1 d . . . . .
N1 N 0.6441(2) 0.6133(2) 0.5115(5) 0.0221(11) Uani 1 1 d . . . . .
C11 C 0.2136(2) 0.4134(3) 0.3243(6) 0.0210(12) Uani 1 1 d . . . . .
C12 C 0.1556(2) 0.4513(3) 0.3896(7) 0.0225(12) Uani 1 1 d . . . . .
H12 H 0.1509 0.4662 0.4749 0.027 Uiso 1 1 calc R . . . .
C5 C 0.4891(3) 0.3724(3) 0.5512(7) 0.0227(12) Uani 1 1 d . . . . .
H5 H 0.4998 0.3613 0.4678 0.027 Uiso 1 1 calc R . . . .
C8 C 0.2723(2) 0.3958(3) 0.4907(6) 0.0213(12) Uani 1 1 d . . . . .
H8 H 0.2647 0.4098 0.5680 0.026 Uiso 1 1 calc R . . . .
C3 C 0.5899(3) 0.5229(3) 0.5215(6) 0.0225(13) Uani 1 1 d . . . . .
C6 C 0.4320(3) 0.3640(2) 0.5363(6) 0.0199(12) Uani 1 1 d . . . . .
C4 C 0.5543(3) 0.4659(3) 0.4818(6) 0.0240(13) Uani 1 1 d . . . . .
C10 C 0.2749(3) 0.3720(3) 0.2858(6) 0.0236(13) Uani 1 1 d . . . . .
H10 H 0.2690 0.3659 0.1937 0.028 Uiso 1 1 calc R . . . .
C1 C 0.6052(3) 0.5442(3) 0.6479(6) 0.0235(13) Uani 1 1 d . . . . .
H1 H 0.5941 0.5235 0.7269 0.028 Uiso 1 1 calc R . . . .
C2 C 0.6154(3) 0.5680(3) 0.4395(6) 0.0260(14) Uani 1 1 d . . . . .
H2 H 0.6129 0.5670 0.3461 0.031 Uiso 1 1 calc R . . . .
C13 C 0.0994(3) 0.4020(3) 0.3574(6) 0.0218(12) Uani 1 1 d . . . . .
C7 C 0.4879(3) 0.3360(3) 0.6645(9) 0.0366(17) Uani 1 1 d . . . . .
H7A H 0.5223 0.3355 0.6661 0.055 Uiso 1 1 calc GR . . . .
H7B H 0.4575 0.2988 0.6516 0.055 Uiso 1 1 calc GR . . . .
H7C H 0.4832 0.3504 0.7483 0.055 Uiso 1 1 calc GR . . . .
C14 C 0.1764(3) 0.4980(3) 0.2932(9) 0.0369(17) Uani 1 1 d . . . . .
H14A H 0.2100 0.5289 0.3273 0.055 Uiso 1 1 calc GR . . . .
H14B H 0.1488 0.5088 0.2810 0.055 Uiso 1 1 calc GR . . . .
H14C H 0.1839 0.4865 0.2084 0.055 Uiso 1 1 calc GR . . . .
O8 O 0.4318(5) 0.4515(5) 0.3737(12) 0.056(3) Uiso 0.645(15) 1 d . . P A 1
C19 C 0.4642(5) 0.5162(5) 0.6982(14) 0.041(3) Uiso 0.672(17) 1 d . U P B 2
H19A H 0.4509 0.5008 0.7859 0.061 Uiso 0.672(17) 1 calc R . P B 2
H19B H 0.4336 0.5016 0.6363 0.061 Uiso 0.672(17) 1 calc R . P B 2
H19C H 0.4911 0.5063 0.6685 0.061 Uiso 0.672(17) 1 calc R . P B 2
O7 O 0.5087(5) 0.6021(5) 0.6050(13) 0.073(4) Uiso 0.672(17) 1 d . U P B 2
C18 C 0.4890(7) 0.5739(7) 0.7041(17) 0.056(4) Uiso 0.672(17) 1 d . U P B 2
C15 C 0.4399(6) 0.4942(6) 0.3321(15) 0.048(4) Uiso 0.645(15) 1 d . . P A 1
C17 C 0.4012(7) 0.5144(8) 0.3518(18) 0.060(5) Uiso 0.645(15) 1 d . . P A 1
H17A H 0.3654 0.4838 0.3758 0.091 Uiso 0.645(15) 1 calc GR . P A 1
H17B H 0.3982 0.5311 0.2701 0.091 Uiso 0.645(15) 1 calc GR . P A 1
H17C H 0.4145 0.5415 0.4226 0.091 Uiso 0.645(15) 1 calc GR . P A 1
C16 C 0.4900(7) 0.5313(7) 0.2512(18) 0.059(4) Uiso 0.645(15) 1 d . . P A 1
H16A H 0.5125 0.5653 0.2995 0.088 Uiso 0.645(15) 1 calc GR . P A 1
H16B H 0.4787 0.5396 0.1670 0.088 Uiso 0.645(15) 1 calc GR . P A 1
H16C H 0.5111 0.5131 0.2346 0.088 Uiso 0.645(15) 1 calc GR . P A 1
C20 C 0.4972(14) 0.5893(14) 0.848(3) 0.124(10) Uiso 0.672(17) 1 d . U P B 2
H20A H 0.4752 0.5567 0.9015 0.186 Uiso 0.672(17) 1 calc R . P B 2
H20B H 0.5358 0.6048 0.8705 0.186 Uiso 0.672(17) 1 calc R . P B 2
H20C H 0.4860 0.6163 0.8650 0.186 Uiso 0.672(17) 1 calc R . P B 2

loop_
_atom_site_aniso_label
_atom_site_aniso_U_11
_atom_site_aniso_U_22
_atom_site_aniso_U_33
_atom_site_aniso_U_23
_atom_site_aniso_U_13
_atom_site_aniso_U_12
Zn1 0.0220(3) 0.0226(4) 0.0095(4) -0.0003(3) 0.0003(3) 0.0109(3)
Zn2 0.0249(4) 0.0230(4) 0.0077(4) -0.0001(3) -0.0009(3) 0.0116(3)
O2 0.026(2) 0.023(2) 0.018(2) -0.0026(17) -0.0047(18) 0.0110(19)
O1 0.024(2) 0.031(2) 0.017(2) -0.0078(19) -0.0017(17) 0.0118(19)
O4 0.029(2) 0.030(2) 0.015(2) -0.0019(17) -0.0052(18) 0.017(2)
O6 0.040(3) 0.059(3) 0.013(2) -0.005(2) -0.004(2) 0.034(3)
O5 0.022(2) 0.028(2) 0.019(2) 0.0047(18) -0.0003(17) 0.0101(19)
N6 0.022(2) 0.030(3) 0.012(2) 0.000(2) -0.0016(19) 0.015(2)
N3 0.023(3) 0.024(3) 0.015(3) -0.002(2) -0.002(2) 0.011(2)
O3 0.055(3) 0.028(3) 0.013(2) -0.0006(19) -0.009(2) 0.002(2)
N2 0.025(3) 0.024(3) 0.010(2) -0.0015(19) -0.0001(19) 0.009(2)
N5 0.027(3) 0.031(3) 0.009(2) -0.003(2) 0.000(2) 0.016(2)
C9 0.021(3) 0.028(3) 0.016(3) -0.001(2) 0.001(2) 0.012(2)
N4 0.027(3) 0.029(3) 0.009(3) -0.001(2) 0.000(2) 0.015(2)
N1 0.028(3) 0.023(3) 0.011(3) 0.003(2) 0.001(2) 0.009(2)
C11 0.019(3) 0.030(3) 0.012(3) 0.000(2) 0.000(2) 0.011(2)
C12 0.019(3) 0.026(3) 0.024(3) -0.002(2) -0.002(2) 0.012(2)
C5 0.022(3) 0.024(3) 0.023(3) -0.003(2) -0.004(2) 0.011(2)
C8 0.023(3) 0.033(3) 0.012(3) -0.003(2) 0.001(2) 0.016(3)
C3 0.022(3) 0.028(3) 0.014(3) -0.001(2) -0.001(2) 0.010(3)
C6 0.026(3) 0.018(3) 0.013(3) 0.002(2) 0.000(2) 0.009(2)
C4 0.027(3) 0.028(3) 0.016(3) -0.003(2) -0.005(2) 0.013(3)
C10 0.026(3) 0.035(3) 0.012(3) -0.001(2) -0.003(2) 0.017(3)
C1 0.027(3) 0.023(3) 0.012(3) 0.003(2) 0.004(2) 0.007(2)
C2 0.031(3) 0.026(3) 0.013(3) -0.002(2) -0.005(2) 0.009(3)
C13 0.024(3) 0.029(3) 0.015(3) -0.004(2) 0.000(2) 0.014(3)
C7 0.039(4) 0.029(4) 0.042(5) 0.005(3) -0.007(3) 0.017(3)
C14 0.030(4) 0.034(4) 0.043(5) 0.006(3) 0.000(3) 0.014(3)

loop_
_atom_type_symbol
_atom_type_description
_atom_type_scat_dispersion_real
_atom_type_scat_dispersion_imag
_atom_type_scat_source
C C 0.0033 0.0016 'International Tables Vol C Tables 4.2.6.8 and 6.1.1.4'
H H 0.0000 0.0000 'International Tables Vol C Tables 4.2.6.8 and 6.1.1.4'
N N 0.0061 0.0033 'International Tables Vol C Tables 4.2.6.8 and 6.1.1.4'
O O 0.0106 0.0060 'International Tables Vol C Tables 4.2.6.8 and 6.1.1.4'
Zn Zn 0.2839 1.4301 'International Tables Vol C Tables 4.2.6.8 and 6.1.1.4'

loop_
_geom_angle_atom_site_label_1
_geom_angle_atom_site_label_2
_geom_angle_atom_site_label_3
_geom_angle
_geom_angle_site_symmetry_1
_geom_angle_site_symmetry_3
_geom_angle_publ_flag
O5 Zn1 O4 104.54(18) 4 9 ?
O5 Zn1 N2 111.7(2) 4 . ?
O5 Zn1 N1 108.6(2) 4 6_565 ?
N2 Zn1 O4 100.5(2) . 9 ?
N2 Zn1 N1 115.7(2) . 6_565 ?
N1 Zn1 O4 115.2(2) 6_565 9 ?
O2 Zn2 O1 101.89(19) 5 . ?
O2 Zn2 N5 113.1(2) 5 5 ?
O1 Zn2 N5 104.3(2) . 5 ?
N4 Zn2 O2 103.3(2) . 5 ?
N4 Zn2 O1 113.9(2) . . ?
N4 Zn2 N5 119.1(2) . 5 ?
C6 O2 Zn2 139.3(4) . 9_554 ?
C6 O1 Zn2 118.1(4) . . ?
C13 O4 Zn1 138.1(4) . 5_554 ?
C13 O5 Zn1 121.7(4) . 7_444 ?
C11 N6 H6 118.7 . . ?
C11 N6 C12 122.7(5) . . ?
C12 N6 H6 118.7 . . ?
C5 N3 H3 118.9 . . ?
C4 N3 H3 118.9 . . ?
C4 N3 C5 122.1(5) . . ?
N1 N2 Zn1 126.3(4) . . ?
C1 N2 Zn1 125.1(4) . . ?
C1 N2 N1 108.6(5) . . ?
N4 N5 Zn2 121.5(4) . 9_554 ?
C10 N5 Zn2 130.0(4) . 9_554 ?
C10 N5 N4 108.4(5) . . ?
C8 C9 C11 129.6(6) . . ?
C8 C9 C10 103.8(6) . . ?
C10 C9 C11 126.5(6) . . ?
N5 N4 Zn2 125.6(4) . . ?
C8 N4 Zn2 126.2(4) . . ?
C8 N4 N5 107.9(5) . . ?
N2 N1 Zn1 121.2(4) . 8_654 ?
C2 N1 Zn1 131.5(4) . 8_654 ?
C2 N1 N2 107.3(5) . . ?
O6 C11 N6 123.0(6) . . ?
O6 C11 C9 120.1(6) . . ?
N6 C11 C9 116.9(5) . . ?
N6 C12 H12 105.6 . . ?
N6 C12 C13 110.0(5) . . ?
N6 C12 C14 113.6(5) . . ?
C13 C12 H12 105.6 . . ?
C14 C12 H12 105.6 . . ?
C14 C12 C13 115.5(6) . . ?
N3 C5 H5 109.4 . . ?
N3 C5 C6 110.2(5) . . ?
N3 C5 C7 110.6(5) . . ?
C6 C5 H5 109.4 . . ?
C6 C5 C7 107.8(6) . . ?
C7 C5 H5 109.4 . . ?
C9 C8 H8 125.0 . . ?
N4 C8 C9 110.0(5) . . ?
N4 C8 H8 125.0 . . ?
C1 C3 C4 128.6(6) . . ?
C2 C3 C4 127.1(6) . . ?
C2 C3 C1 104.3(6) . . ?
O2 C6 C5 117.1(6) . . ?
O1 C6 O2 124.9(6) . . ?
O1 C6 C5 117.8(6) . . ?
N3 C4 C3 117.1(6) . . ?
O3 C4 N3 121.2(6) . . ?
O3 C4 C3 121.6(6) . . ?
N5 C10 C9 109.8(6) . . ?
N5 C10 H10 125.1 . . ?
C9 C10 H10 125.1 . . ?
N2 C1 C3 109.8(6) . . ?
N2 C1 H1 125.1 . . ?
C3 C1 H1 125.1 . . ?
N1 C2 C3 110.0(6) . . ?
N1 C2 H2 125.0 . . ?
C3 C2 H2 125.0 . . ?
O4 C13 C12 118.0(6) . . ?
O5 C13 O4 125.4(6) . . ?
O5 C13 C12 116.5(6) . . ?
C5 C7 H7A 109.5 . . ?
C5 C7 H7B 109.5 . . ?
C5 C7 H7C 109.5 . . ?
H7A C7 H7B 109.5 . . ?
H7A C7 H7C 109.5 . . ?
H7B C7 H7C 109.5 . . ?
C12 C14 H14A 109.5 . . ?
C12 C14 H14B 109.5 . . ?
C12 C14 H14C 109.5 . . ?
H14A C14 H14B 109.5 . . ?
H14A C14 H14C 109.5 . . ?
H14B C14 H14C 109.5 . . ?
H19A C19 H19B 109.5 . . ?
H19A C19 H19C 109.5 . . ?
H19B C19 H19C 109.5 . . ?
C18 C19 H19A 109.5 . . ?
C18 C19 H19B 109.5 . . ?
C18 C19 H19C 109.5 . . ?
C19 C18 C20 106.7(18) . . ?
O7 C18 C19 120.9(15) . . ?
O7 C18 C20 131(2) . . ?
O8 C15 C17 122.8(15) . . ?
O8 C15 C16 122.2(15) . . ?
C17 C15 C16 115.0(14) . . ?
C15 C17 H17A 109.5 . . ?
C15 C17 H17B 109.5 . . ?
C15 C17 H17C 109.5 . . ?
H17A C17 H17B 109.5 . . ?
H17A C17 H17C 109.5 . . ?
H17B C17 H17C 109.5 . . ?
C15 C16 H16A 109.5 . . ?
C15 C16 H16B 109.5 . . ?
C15 C16 H16C 109.5 . . ?
H16A C16 H16B 109.5 . . ?
H16A C16 H16C 109.5 . . ?
H16B C16 H16C 109.5 . . ?
C18 C20 H20A 109.5 . . ?
C18 C20 H20B 109.5 . . ?
C18 C20 H20C 109.5 . . ?
H20A C20 H20B 109.5 . . ?
H20A C20 H20C 109.5 . . ?
H20B C20 H20C 109.5 . . ?

loop_
_geom_bond_atom_site_label_1
_geom_bond_atom_site_label_2
_geom_bond_distance
_geom_bond_site_symmetry_2
_geom_bond_publ_flag
Zn1 O4 1.977(4) 9 ?
Zn1 O5 1.960(5) 4 ?
Zn1 N2 1.961(5) . ?
Zn1 N1 1.970(5) 6_565 ?
Zn2 O2 1.964(4) 5 ?
Zn2 O1 1.975(5) . ?
Zn2 N5 1.980(6) 5 ?
Zn2 N4 1.962(5) . ?
O2 Zn2 1.963(4) 9_554 ?
O2 C6 1.281(8) . ?
O1 C6 1.247(8) . ?
O4 Zn1 1.976(4) 5_554 ?
O4 C13 1.267(8) . ?
O6 C11 1.241(8) . ?
O5 Zn1 1.960(5) 7_444 ?
O5 C13 1.253(8) . ?
N6 H6 0.8800 . ?
N6 C11 1.327(8) . ?
N6 C12 1.474(8) . ?
N3 H3 0.8800 . ?
N3 C5 1.451(8) . ?
N3 C4 1.352(9) . ?
O3 C4 1.246(8) . ?
N2 N1 1.374(7) . ?
N2 C1 1.324(8) . ?
N5 Zn2 1.980(6) 9_554 ?
N5 N4 1.364(7) . ?
N5 C10 1.333(8) . ?
C9 C11 1.469(9) . ?
C9 C8 1.390(9) . ?
C9 C10 1.403(9) . ?
N4 C8 1.345(8) . ?
N1 Zn1 1.970(5) 8_654 ?
N1 C2 1.340(8) . ?
C12 H12 1.0000 . ?
C12 C13 1.539(9) . ?
C12 C14 1.507(10) . ?
C5 H5 1.0000 . ?
C5 C6 1.521(9) . ?
C5 C7 1.534(10) . ?
C8 H8 0.9500 . ?
C3 C4 1.469(9) . ?
C3 C1 1.392(9) . ?
C3 C2 1.387(9) . ?
C10 H10 0.9500 . ?
C1 H1 0.9500 . ?
C2 H2 0.9500 . ?
C7 H7A 0.9800 . ?
C7 H7B 0.9800 . ?
C7 H7C 0.9800 . ?
C14 H14A 0.9800 . ?
C14 H14B 0.9800 . ?
C14 H14C 0.9800 . ?
O8 C15 1.189(18) . ?
C19 H19A 0.9800 . ?
C19 H19B 0.9800 . ?
C19 H19C 0.9800 . ?
C19 C18 1.42(2) . ?
O7 C18 1.23(2) . ?
C18 C20 1.51(3) . ?
C15 C17 1.48(2) . ?
C15 C16 1.52(2) . ?
C17 H17A 0.9800 . ?
C17 H17B 0.9800 . ?
C17 H17C 0.9800 . ?
C16 H16A 0.9800 . ?
C16 H16B 0.9800 . ?
C16 H16C 0.9800 . ?
C20 H20A 0.9800 . ?
C20 H20B 0.9800 . ?
C20 H20C 0.9800 . ?
